data_4069744
loop_
_publ_author_name
'Arrowsmith, Merle'
'Heath, Alex'
'Hill, Michael S.'
'Hitchcock, Peter B.'
'Kociok-K\"ohn, Gabriele'

_publ_section_title
;
 Tris(imidazolin-2-ylidene-1-yl)borate Complexes of the Heavier Alkaline
 Earths: Synthesis and Structural Studies
;
_journal_issue 15
_journal_name_full Organometallics
_journal_page_first 4550
_journal_paper_doi 10.1021/om9003994
_journal_volume 28
_journal_year 2009
_chemical_compound_source 'synthesis as described'
_chemical_formula_moiety '2(C25 H42 B Ca I N6 O), 3(C7 H8)'
_chemical_formula_sum 'C71 H108 B2 Ca2 I2 N12 O2'
_chemical_formula_weight 1517.27
_chemical_name_systematic
;
 ?
;
_space_group_IT_number 14
_symmetry_cell_setting monoclinic
_symmetry_Int_Tables_number 14
_symmetry_space_group_name_Hall '-P 2ybc'
_symmetry_space_group_name_H-M 'P 1 21/c 1'
_atom_sites_solution_hydrogens geom
_atom_sites_solution_primary direct
_atom_sites_solution_secondary difmap
_audit_conform_dict_location ftp://ftp.iucr.org/pub/cif_core.dic
_audit_conform_dict_name cif_core.dic
_audit_conform_dict_version 2.3
_audit_creation_date 2006-04-21T15:20:07-00:00
_audit_creation_method 'WinGX routine CIF_UPDATE'
_cell_angle_alpha 90
_cell_angle_beta 93.155(5)
_cell_angle_gamma 90
_cell_formula_units_Z 2
_cell_length_a 18.4848(16)
_cell_length_b 10.5873(9)
_cell_length_c 20.6304(15)
_cell_measurement_reflns_used 265572
_cell_measurement_temperature 173(2)
_cell_measurement_theta_max 26.022
_cell_measurement_theta_min 3.395
_cell_measurement_wavelength 0.71073
_cell_volume 4031.3(6)
_computing_cell_refinement 'HKL Scalepack (Otwinowski & Minor 1997)'
_computing_data_collection 'Collect (Nonius BV, 1997-2000)'
_computing_data_reduction 'HKL Denzo and Scalepack (Otwinowski & Minor 1997)'
_computing_molecular_graphics 'Ortep-3 for Windows (Farrugia, 1997)'
_computing_publication_material 'WinGX publication routines (Farrugia, 1999)'
_computing_structure_refinement 'SHELXL-97 (Sheldrick, 1997)'
_computing_structure_solution 'SHELXS-86 (Sheldrick, 1986)'
_diffrn_ambient_temperature 173(2)
_diffrn_detector 'CCD plate'
_diffrn_detector_area_resol_mean 9
_diffrn_measured_fraction_theta_full 0.99
_diffrn_measured_fraction_theta_max 0.99
_diffrn_measurement_device '95mm CCD camera on \k-goniostat'
_diffrn_measurement_device_type KappaCCD
_diffrn_measurement_method 'CCD rotation images, thick slices'
_diffrn_orient_matrix_type 'by Nonius Collect from scalepack cell'
_diffrn_orient_matrix_UB_11 -0.52493E-1
_diffrn_orient_matrix_UB_12 -0.16616E-2
_diffrn_orient_matrix_UB_13 -0.145616E-1
_diffrn_orient_matrix_UB_21 -0.13389E-1
_diffrn_orient_matrix_UB_22 0.3802E-3
_diffrn_orient_matrix_UB_23 0.463082E-1
_diffrn_orient_matrix_UB_31 -0.8697E-3
_diffrn_orient_matrix_UB_32 0.944374E-1
_diffrn_orient_matrix_UB_33 -0.4427E-3
_diffrn_radiation_monochromator graphite
_diffrn_radiation_probe x-ray
_diffrn_radiation_type MoK\a
_diffrn_radiation_wavelength 0.71073
_diffrn_reflns_av_R_equivalents 0.0604
_diffrn_reflns_av_unetI/netI 0.0521
_diffrn_reflns_limit_h_max 22
_diffrn_reflns_limit_h_min -20
_diffrn_reflns_limit_k_max 12
_diffrn_reflns_limit_k_min -13
_diffrn_reflns_limit_l_max 25
_diffrn_reflns_limit_l_min -25
_diffrn_reflns_number 24028
_diffrn_reflns_theta_full 26.02
_diffrn_reflns_theta_max 26.02
_diffrn_reflns_theta_min 3.47
_diffrn_source 'Enraf Nonius FR590'
_exptl_absorpt_coefficient_mu 0.954
_exptl_absorpt_correction_T_max 0.9141
_exptl_absorpt_correction_T_min 0.7156
_exptl_absorpt_correction_type multi-scan
_exptl_absorpt_process_details
;
        [c.f. r.h. blessing, acta cryst. (1995), a51, 33-38]
;
_exptl_crystal_colour colourless
_exptl_crystal_density_diffrn 1.25
_exptl_crystal_density_method 'not measured'
_exptl_crystal_description prism
_exptl_crystal_F_000 1580
_exptl_crystal_size_max 0.2
_exptl_crystal_size_mid 0.2
_exptl_crystal_size_min 0.1
_refine_diff_density_max 1.365
_refine_diff_density_min -0.924
_refine_diff_density_rms 0.087
_refine_ls_extinction_method none
_refine_ls_goodness_of_fit_ref 1.095
_refine_ls_hydrogen_treatment constr
_refine_ls_matrix_type full
_refine_ls_number_parameters 364
_refine_ls_number_reflns 7870
_refine_ls_number_restraints 6
_refine_ls_restrained_S_all 1.095
_refine_ls_R_factor_all 0.0895
_refine_ls_R_factor_gt 0.0593
_refine_ls_shift/su_max 0.001
_refine_ls_shift/su_mean 0
_refine_ls_structure_factor_coef Fsqd
_refine_ls_weighting_details 'calc w=1/[\s^2^(Fo^2^)+(0.0412P)^2^+10.8611P] where P=(Fo^2^+2Fc^2^)/3'
_refine_ls_weighting_scheme calc
_refine_ls_wR_factor_gt 0.1226
_refine_ls_wR_factor_ref 0.1382
_reflns_number_gt 5779
_reflns_number_total 7870
_reflns_threshold_expression >2sigma(I)
_cod_data_source_file om9003994_si_002.cif
_cod_data_source_block apr1706
_cod_original_sg_symbol_H-M 'P 21/c'
_cod_database_code 4069744

loop_
_symmetry_equiv_pos_as_xyz
'x, y, z'
'-x, y+1/2, -z+1/2'
'-x, -y, -z'
'x, -y-1/2, z-1/2'

loop_
_atom_site_label
_atom_site_type_symbol
_atom_site_fract_x
_atom_site_fract_y
_atom_site_fract_z
_atom_site_U_iso_or_equiv
_atom_site_adp_type
_atom_site_occupancy
_atom_site_symmetry_multiplicity
_atom_site_calc_flag
_atom_site_refinement_flags
_atom_site_disorder_assembly
_atom_site_disorder_group
I I 0.802072(19) 0.14033(3) 0.256553(16) 0.04680(13) Uani 1 1 d . . .
Ca Ca 0.74384(5) 0.36073(9) 0.17409(4) 0.0314(2) Uani 1 1 d . A .
O1 O 0.87003(18) 0.4314(3) 0.17054(17) 0.0500(9) Uani 1 1 d . . .
B B 0.6260(3) 0.5600(5) 0.0882(3) 0.0353(12) Uani 1 1 d . . .
H0 H 0.5923 0.6187 0.0634 0.042 Uiso 1 1 calc R . .
N1 N 0.57982(19) 0.4572(4) 0.11977(18) 0.0334(8) Uani 1 1 d . A .
N2 N 0.5428(2) 0.2997(4) 0.17573(19) 0.0369(9) Uani 1 1 d . A .
N3 N 0.66801(19) 0.6377(3) 0.14234(18) 0.0334(8) Uani 1 1 d . A .
N4 N 0.7305(2) 0.6901(4) 0.22925(19) 0.0374(9) Uani 1 1 d . A .
N5 N 0.6771(2) 0.5000(4) 0.03997(17) 0.0351(9) Uani 1 1 d . A .
N6 N 0.7538(2) 0.3779(4) -0.00434(18) 0.0412(10) Uani 1 1 d . A .
C1 C 0.6043(2) 0.3592(4) 0.1583(2) 0.0344(10) Uani 1 1 d . . .
C2 C 0.5050(3) 0.4557(5) 0.1131(2) 0.0411(11) Uani 1 1 d . . .
H2 H 0.4753 0.5134 0.0885 0.049 Uiso 1 1 calc R A .
C3 C 0.4819(3) 0.3578(5) 0.1480(3) 0.0433(11) Uani 1 1 d . A .
H3 H 0.433 0.3333 0.1526 0.052 Uiso 1 1 calc R . .
C4 C 0.5432(3) 0.1891(5) 0.2196(3) 0.0450(12) Uani 1 1 d . . .
C5 C 0.5760(4) 0.2279(6) 0.2859(3) 0.0646(17) Uani 1 1 d . A .
H5A H 0.5468 0.2957 0.3036 0.097 Uiso 1 1 calc R . .
H5B H 0.6256 0.258 0.2815 0.097 Uiso 1 1 calc R . .
H5C H 0.5767 0.1551 0.3153 0.097 Uiso 1 1 calc R . .
C6 C 0.5874(3) 0.0843(5) 0.1907(3) 0.0570(15) Uani 1 1 d . A .
H6A H 0.5653 0.0606 0.1481 0.086 Uiso 1 1 calc R . .
H6B H 0.5883 0.0107 0.2195 0.086 Uiso 1 1 calc R . .
H6C H 0.637 0.114 0.1856 0.086 Uiso 1 1 calc R . .
C7 C 0.4662(3) 0.1394(6) 0.2264(3) 0.0613(16) Uani 1 1 d . A .
H7A H 0.4366 0.2054 0.2451 0.092 Uiso 1 1 calc R . .
H7B H 0.4677 0.0653 0.2548 0.092 Uiso 1 1 calc R . .
H7C H 0.445 0.1158 0.1835 0.092 Uiso 1 1 calc R . .
C8 C 0.7119(2) 0.5882(5) 0.1913(2) 0.0356(10) Uani 1 1 d . . .
C9 C 0.6613(3) 0.7677(4) 0.1499(3) 0.0419(12) Uani 1 1 d . . .
H9 H 0.6339 0.8232 0.1219 0.05 Uiso 1 1 calc R A .
C10 C 0.7002(3) 0.8000(5) 0.2035(3) 0.0465(13) Uani 1 1 d . A .
H10 H 0.706 0.8827 0.2209 0.056 Uiso 1 1 calc R . .
C11 C 0.7736(3) 0.6856(5) 0.2921(2) 0.0455(12) Uani 1 1 d . . .
C12 C 0.7270(4) 0.7409(8) 0.3444(3) 0.083(2) Uani 1 1 d . A .
H12A H 0.7143 0.8284 0.3334 0.124 Uiso 1 1 calc R . .
H12B H 0.7543 0.7387 0.3865 0.124 Uiso 1 1 calc R . .
H12C H 0.6827 0.6907 0.3469 0.124 Uiso 1 1 calc R . .
C13 C 0.8428(3) 0.7618(6) 0.2868(3) 0.0671(18) Uani 1 1 d . A .
H13A H 0.8305 0.8496 0.276 0.101 Uiso 1 1 calc R . .
H13B H 0.8713 0.7259 0.2526 0.101 Uiso 1 1 calc R . .
H13C H 0.8712 0.759 0.3283 0.101 Uiso 1 1 calc R . .
C14 C 0.7931(4) 0.5502(5) 0.3095(3) 0.0631(17) Uani 1 1 d . A .
H14A H 0.7487 0.5009 0.3131 0.095 Uiso 1 1 calc R . .
H14B H 0.8215 0.5485 0.351 0.095 Uiso 1 1 calc R . .
H14C H 0.8218 0.5138 0.2755 0.095 Uiso 1 1 calc R . .
C15 C 0.7279(3) 0.4087(5) 0.0542(2) 0.0366(10) Uani 1 1 d . . .
C16 C 0.6735(3) 0.5243(5) -0.0259(2) 0.0424(12) Uani 1 1 d . . .
H16 H 0.6426 0.5843 -0.0476 0.051 Uiso 1 1 calc R A .
C17 C 0.7205(3) 0.4495(5) -0.0537(2) 0.0480(13) Uani 1 1 d . A .
H17 H 0.7295 0.4459 -0.0986 0.058 Uiso 1 1 calc R . .
C18 C 0.8108(3) 0.2842(6) -0.0162(2) 0.0524(14) Uani 1 1 d . . .
C19 C 0.8347(4) 0.2198(6) 0.0476(3) 0.0672(18) Uani 1 1 d . A .
H19A H 0.8545 0.2831 0.0784 0.101 Uiso 1 1 calc R . .
H19B H 0.8719 0.1566 0.0397 0.101 Uiso 1 1 calc R . .
H19C H 0.7929 0.1784 0.0658 0.101 Uiso 1 1 calc R . .
C20 C 0.7798(4) 0.1869(7) -0.0643(3) 0.083(2) Uani 1 1 d . A .
H20A H 0.7647 0.2288 -0.1052 0.124 Uiso 1 1 calc R . .
H20B H 0.7379 0.1456 -0.0464 0.124 Uiso 1 1 calc R . .
H20C H 0.8169 0.1235 -0.0724 0.124 Uiso 1 1 calc R . .
C21 C 0.8749(3) 0.3530(7) -0.0438(3) 0.0728(19) Uani 1 1 d . A .
H21A H 0.8942 0.4152 -0.0122 0.109 Uiso 1 1 calc R . .
H21B H 0.8588 0.3961 -0.0841 0.109 Uiso 1 1 calc R . .
H21C H 0.9128 0.2917 -0.0529 0.109 Uiso 1 1 calc R . .
C22 C 0.8834(3) 0.5447(6) 0.1336(3) 0.0591(15) Uani 0.49(2) 1 d P A 1
H22A H 0.8481 0.6119 0.1427 0.071 Uiso 0.49(2) 1 calc PR A 1
H22B H 0.8811 0.5272 0.0864 0.071 Uiso 0.49(2) 1 calc PR A 1
C23 C 0.9640(7) 0.5834(14) 0.1595(9) 0.062(4) Uiso 0.49(2) 1 d P A 1
H23A H 0.9882 0.6378 0.1282 0.074 Uiso 0.49(2) 1 calc PR A 1
H23B H 0.9646 0.6253 0.2024 0.074 Uiso 0.49(2) 1 calc PR A 1
C24 C 0.9960(7) 0.4550(13) 0.1635(8) 0.055(4) Uiso 0.49(2) 1 d P A 1
H24A H 1.0427 0.4548 0.1894 0.066 Uiso 0.49(2) 1 calc PR A 1
H24B H 1.0036 0.4204 0.1198 0.066 Uiso 0.49(2) 1 calc PR A 1
C25 C 0.9385(3) 0.3815(6) 0.1970(3) 0.0630(16) Uani 0.49(2) 1 d P A 1
H25A H 0.9424 0.2901 0.1878 0.076 Uiso 0.49(2) 1 calc PR A 1
H25B H 0.9435 0.3944 0.2446 0.076 Uiso 0.49(2) 1 calc PR A 1
C1S C 1.0804(7) 0.0964(10) -0.0840(4) 0.072(4) Uiso 0.64(2) 1 d PG B 1
C2S C 1.0383(4) 0.1415(12) -0.0352(6) 0.093(7) Uiso 0.64(2) 1 d PG B 1
H2S H 0.9891 0.116 -0.0338 0.112 Uiso 0.64(2) 1 calc PR B 1
C3S C 1.0681(6) 0.2240(11) 0.0114(4) 0.093(5) Uiso 0.64(2) 1 d PG B 1
H3S H 1.0392 0.2548 0.0447 0.112 Uiso 0.64(2) 1 calc PR B 1
C4S C 1.1400(6) 0.2613(9) 0.0093(5) 0.080(4) Uiso 0.64(2) 1 d PG B 1
H4S H 1.1603 0.3176 0.0412 0.096 Uiso 0.64(2) 1 calc PR B 1
C5S C 1.1821(3) 0.2161(11) -0.0394(7) 0.073(4) Uiso 0.64(2) 1 d PG B 1
H5S H 1.2313 0.2416 -0.0408 0.088 Uiso 0.64(2) 1 calc PR B 1
C6S C 1.1524(6) 0.1337(10) -0.0860(5) 0.062(3) Uiso 0.64(2) 1 d PG B 1
H6S H 1.1812 0.1028 -0.1193 0.075 Uiso 0.64(2) 1 calc PR B 1
C7S C 1.0420(9) 0.0139(13) -0.1317(6) 0.082(4) Uiso 0.64(2) 1 d P B 1
H7S1 H 1.0755 -0.0134 -0.1641 0.123 Uiso 0.320(12) 1 calc PR B 1
H7S2 H 1.0016 0.0603 -0.1531 0.123 Uiso 0.320(12) 1 calc PR B 1
H7S3 H 1.0234 -0.0602 -0.1095 0.123 Uiso 0.320(12) 1 calc PR B 1
H7S4 H 0.9915 0.0045 -0.1204 0.123 Uiso 0.320(12) 1 calc PR B 1
H7S5 H 1.0654 -0.0692 -0.1314 0.123 Uiso 0.320(12) 1 calc PR B 1
H7S6 H 1.0436 0.0513 -0.175 0.123 Uiso 0.320(12) 1 calc PR B 1
C8S C 0.5105(7) 0.1441(9) 0.0082(6) 0.108(6) Uiso 0.5 1 d PGD C 1
H8S H 0.4949 0.2278 0.0163 0.13 Uiso 0.5 1 calc PR C 1
C9S C 0.5812(6) 0.1219(11) -0.0085(7) 0.133(8) Uiso 0.5 1 d PGD C 1
H9S H 0.614 0.1904 -0.0118 0.16 Uiso 0.5 1 calc PR C 1
C10S C 0.6040(4) -0.0007(14) -0.0205(6) 0.122(6) Uiso 0.5 1 d PGD C 1
H10S H 0.6523 -0.0158 -0.0319 0.147 Uiso 0.5 1 calc PR C 1
C11S C 0.5560(6) -0.1010(10) -0.0157(6) 0.095(5) Uiso 0.5 1 d PGD C 1
H11S H 0.5716 -0.1847 -0.0239 0.114 Uiso 0.5 1 calc PR C 1
C12S C 0.4853(5) -0.0787(9) 0.0010(7) 0.095(5) Uiso 0.5 1 d PGD . 1
C13S C 0.4626(5) 0.0438(11) 0.0129(7) 0.102(5) Uiso 0.5 1 d PGD C 1
H13S H 0.4142 0.059 0.0243 0.123 Uiso 0.5 1 calc PR C 1
C14S C 0.4392(9) -0.1826(14) 0.0064(10) 0.124(7) Uiso 0.5 1 d PD D 1
H14D H 0.3944 -0.1555 0.0254 0.186 Uiso 0.25 1 calc PR D 1
H14E H 0.4632 -0.2468 0.0342 0.186 Uiso 0.25 1 calc PR D 1
H14F H 0.4278 -0.2184 -0.0368 0.186 Uiso 0.25 1 calc PR D 1
H14G H 0.4625 -0.2583 -0.0102 0.186 Uiso 0.25 1 calc PR D 1
H14H H 0.3937 -0.167 -0.019 0.186 Uiso 0.25 1 calc PR D 1
H14I H 0.4291 -0.1954 0.052 0.186 Uiso 0.25 1 calc PR D 1
C1T C 1.0617(8) 0.0895(15) -0.0818(7) 0.063(7) Uiso 0.36(2) 1 d PG B 2
C2T C 1.1311(10) 0.1043(16) -0.1032(7) 0.058(5) Uiso 0.36(2) 1 d PG B 2
H2T H 1.1442 0.064 -0.142 0.07 Uiso 0.36(2) 1 calc PR B 2
C3T C 1.1814(6) 0.178(2) -0.0679(12) 0.072(7) Uiso 0.36(2) 1 d PG B 2
H3T H 1.2289 0.1883 -0.0826 0.087 Uiso 0.36(2) 1 calc PR B 2
C4T C 1.1623(11) 0.2372(18) -0.0111(10) 0.080(7) Uiso 0.36(2) 1 d PG B 2
H4T H 1.1967 0.2876 0.013 0.096 Uiso 0.36(2) 1 calc PR B 2
C5T C 1.0928(13) 0.2223(16) 0.0103(7) 0.095(8) Uiso 0.36(2) 1 d PG B 2
H5T H 1.0797 0.2626 0.0491 0.114 Uiso 0.36(2) 1 calc PR B 2
C6T C 1.0425(7) 0.1485(18) -0.0250(8) 0.053(7) Uiso 0.36(2) 1 d PG B 2
H6T H 0.995 0.1383 -0.0103 0.064 Uiso 0.36(2) 1 calc PR B 2
C7T C 1.005(2) 0.002(4) -0.1218(18) 0.156(15) Uiso 0.36(2) 1 d P B 2
H7T1 H 0.9586 0.0019 -0.1004 0.233 Uiso 0.180(12) 1 calc PR B 2
H7T2 H 1.0235 -0.0842 -0.1236 0.233 Uiso 0.180(12) 1 calc PR B 2
H7T3 H 0.9968 0.0353 -0.166 0.233 Uiso 0.180(12) 1 calc PR B 2
H7T4 H 1.0273 -0.0333 -0.1596 0.233 Uiso 0.180(12) 1 calc PR B 2
H7T5 H 0.9624 0.0528 -0.1364 0.233 Uiso 0.180(12) 1 calc PR B 2
H7T6 H 0.9891 -0.0666 -0.094 0.233 Uiso 0.180(12) 1 calc PR B 2
C22A C 0.8834(3) 0.5447(6) 0.1336(3) 0.0591(15) Uani 0.51(2) 1 d P A 2
H22C H 0.8659 0.6198 0.1567 0.071 Uiso 0.51(2) 1 calc PR A 2
H22D H 0.8573 0.5401 0.0905 0.071 Uiso 0.51(2) 1 calc PR A 2
C23A C 0.9610(6) 0.5547(13) 0.1262(8) 0.060(4) Uiso 0.51(2) 1 d P A 2
H23C H 0.977 0.6438 0.1244 0.072 Uiso 0.51(2) 1 calc PR A 2
H23D H 0.9758 0.5096 0.087 0.072 Uiso 0.51(2) 1 calc PR A 2
C24A C 0.9914(8) 0.4861(16) 0.1918(10) 0.076(5) Uiso 0.51(2) 1 d P A 2
H24C H 1.0412 0.4536 0.1877 0.091 Uiso 0.51(2) 1 calc PR A 2
H24D H 0.9909 0.5436 0.2296 0.091 Uiso 0.51(2) 1 calc PR A 2
C25A C 0.9385(3) 0.3815(6) 0.1970(3) 0.0630(16) Uani 0.51(2) 1 d P A 2
H25C H 0.9533 0.3072 0.1718 0.076 Uiso 0.51(2) 1 calc PR A 2
H25D H 0.9348 0.3562 0.2429 0.076 Uiso 0.51(2) 1 calc PR A 2

loop_
_atom_site_aniso_label
_atom_site_aniso_U_11
_atom_site_aniso_U_22
_atom_site_aniso_U_33
_atom_site_aniso_U_23
_atom_site_aniso_U_13
_atom_site_aniso_U_12
I 0.0604(2) 0.03486(18) 0.04465(19) 0.01051(15) -0.00131(14) 0.00254(17)
Ca 0.0353(5) 0.0283(5) 0.0307(4) 0.0034(4) 0.0031(4) 0.0031(4)
O1 0.040(2) 0.048(2) 0.062(2) 0.0155(18) 0.0029(16) -0.0011(17)
B 0.032(3) 0.032(3) 0.041(3) 0.008(2) -0.002(2) 0.001(2)
N1 0.031(2) 0.031(2) 0.038(2) -0.0022(17) 0.0029(16) 0.0000(16)
N2 0.031(2) 0.031(2) 0.049(2) -0.0011(18) 0.0074(17) -0.0009(17)
N3 0.034(2) 0.0251(19) 0.041(2) 0.0023(17) 0.0029(16) -0.0014(17)
N4 0.040(2) 0.029(2) 0.043(2) -0.0041(17) 0.0022(17) -0.0016(18)
N5 0.036(2) 0.037(2) 0.032(2) 0.0067(17) -0.0006(16) 0.0003(18)
N6 0.047(2) 0.041(2) 0.036(2) 0.0035(18) 0.0068(17) 0.0028(19)
C1 0.038(2) 0.031(2) 0.035(2) 0.000(2) 0.0058(19) 0.002(2)
C2 0.036(3) 0.037(3) 0.051(3) -0.004(2) 0.001(2) 0.002(2)
C3 0.030(2) 0.040(3) 0.060(3) 0.001(3) 0.003(2) 0.001(2)
C4 0.044(3) 0.034(3) 0.058(3) 0.011(2) 0.009(2) 0.000(2)
C5 0.076(4) 0.062(4) 0.056(3) 0.016(3) 0.002(3) -0.011(3)
C6 0.056(4) 0.034(3) 0.082(4) 0.012(3) 0.015(3) 0.002(3)
C7 0.047(3) 0.056(4) 0.083(4) 0.018(3) 0.019(3) -0.001(3)
C8 0.035(3) 0.037(3) 0.034(2) -0.002(2) 0.0024(19) 0.002(2)
C9 0.040(3) 0.025(2) 0.060(3) 0.003(2) 0.002(2) 0.002(2)
C10 0.050(3) 0.023(2) 0.065(3) -0.006(2) -0.001(3) 0.002(2)
C11 0.053(3) 0.040(3) 0.042(3) -0.005(2) -0.007(2) -0.001(2)
C12 0.079(5) 0.114(6) 0.054(4) -0.033(4) -0.006(3) 0.014(4)
C13 0.057(4) 0.052(4) 0.089(5) 0.008(3) -0.022(3) -0.012(3)
C14 0.097(5) 0.048(3) 0.043(3) 0.013(3) -0.021(3) -0.016(3)
C15 0.042(3) 0.037(3) 0.031(2) 0.001(2) 0.007(2) 0.004(2)
C16 0.047(3) 0.047(3) 0.033(2) 0.012(2) -0.005(2) 0.000(2)
C17 0.058(3) 0.054(3) 0.032(2) 0.005(2) 0.004(2) 0.003(3)
C18 0.064(4) 0.057(4) 0.038(3) -0.001(2) 0.015(2) 0.017(3)
C19 0.090(5) 0.057(4) 0.056(4) 0.007(3) 0.022(3) 0.035(3)
C20 0.131(7) 0.061(4) 0.059(4) -0.019(3) 0.018(4) 0.007(4)
C21 0.055(4) 0.094(5) 0.071(4) 0.006(4) 0.020(3) 0.021(4)
C22 0.055(4) 0.050(3) 0.073(4) 0.020(3) 0.012(3) -0.003(3)
C25 0.047(3) 0.059(4) 0.083(4) 0.011(3) -0.004(3) -0.002(3)
C22A 0.055(4) 0.050(3) 0.073(4) 0.020(3) 0.012(3) -0.003(3)
C25A 0.047(3) 0.059(4) 0.083(4) 0.011(3) -0.004(3) -0.002(3)

loop_
_atom_type_symbol
_atom_type_description
_atom_type_scat_dispersion_real
_atom_type_scat_dispersion_imag
_atom_type_scat_source
C C 0.0033 0.0016 'International Tables Vol C Tables 4.2.6.8 and 6.1.1.4'
H H 0 0 'International Tables Vol C Tables 4.2.6.8 and 6.1.1.4'
B B 0.0013 0.0007 'International Tables Vol C Tables 4.2.6.8 and 6.1.1.4'
Ca Ca 0.2262 0.3064 'International Tables Vol C Tables 4.2.6.8 and 6.1.1.4'
N N 0.0061 0.0033 'International Tables Vol C Tables 4.2.6.8 and 6.1.1.4'
I I -0.4742 1.8119 'International Tables Vol C Tables 4.2.6.8 and 6.1.1.4'
O O 0.0106 0.006 'International Tables Vol C Tables 4.2.6.8 and 6.1.1.4'

loop_
_geom_angle_atom_site_label_1
_geom_angle_atom_site_label_2
_geom_angle_atom_site_label_3
_geom_angle
O1 Ca C8 86.74(14)
O1 Ca C15 88.26(14)
C8 Ca C15 85.96(15)
O1 Ca C1 160.48(14)
C8 Ca C1 77.43(15)
C15 Ca C1 79.39(15)
O1 Ca I 86.73(8)
C8 Ca I 137.24(11)
C15 Ca I 135.96(12)
C1 Ca I 112.65(11)
C22 O1 C25 109.2(4)
C22 O1 Ca 117.2(3)
C25 O1 Ca 133.6(3)
N5 B N1 110.6(4)
N5 B N3 112.3(4)
N1 B N3 109.5(4)
N5 B H0 108.1
N1 B H0 108.1
N3 B H0 108.1
C1 N1 C2 110.2(4)
C1 N1 B 127.2(4)
C2 N1 B 122.6(4)
C1 N2 C3 110.9(4)
C1 N2 C4 123.4(4)
C3 N2 C4 125.7(4)
C8 N3 C9 110.5(4)
C8 N3 B 125.4(4)
C9 N3 B 123.9(4)
C8 N4 C10 111.1(4)
C8 N4 C11 125.6(4)
C10 N4 C11 123.2(4)
C15 N5 C16 109.8(4)
C15 N5 B 126.0(4)
C16 N5 B 124.0(4)
C15 N6 C17 110.9(4)
C15 N6 C18 126.6(4)
C17 N6 C18 122.5(4)
N2 C1 N1 104.4(4)
N2 C1 Ca 144.1(3)
N1 C1 Ca 111.4(3)
C3 C2 N1 107.6(4)
C3 C2 H2 126.2
N1 C2 H2 126.2
C2 C3 N2 106.8(4)
C2 C3 H3 126.6
N2 C3 H3 126.6
N2 C4 C6 108.8(4)
N2 C4 C5 108.9(4)
C6 C4 C5 110.8(5)
N2 C4 C7 110.7(4)
C6 C4 C7 107.9(5)
C5 C4 C7 109.7(5)
C4 C5 H5A 109.5
C4 C5 H5B 109.5
H5A C5 H5B 109.5
C4 C5 H5C 109.5
H5A C5 H5C 109.5
H5B C5 H5C 109.5
C4 C6 H6A 109.5
C4 C6 H6B 109.5
H6A C6 H6B 109.5
C4 C6 H6C 109.5
H6A C6 H6C 109.5
H6B C6 H6C 109.5
C4 C7 H7A 109.5
C4 C7 H7B 109.5
H7A C7 H7B 109.5
C4 C7 H7C 109.5
H7A C7 H7C 109.5
H7B C7 H7C 109.5
N3 C8 N4 104.0(4)
N3 C8 Ca 113.5(3)
N4 C8 Ca 141.7(3)
C10 C9 N3 107.4(4)
C10 C9 H9 126.3
N3 C9 H9 126.3
C9 C10 N4 107.0(4)
C9 C10 H10 126.5
N4 C10 H10 126.5
N4 C11 C14 110.2(4)
N4 C11 C13 109.5(4)
C14 C11 C13 109.2(5)
N4 C11 C12 107.9(4)
C14 C11 C12 109.2(5)
C13 C11 C12 110.9(5)
C11 C12 H12A 109.5
C11 C12 H12B 109.5
H12A C12 H12B 109.5
C11 C12 H12C 109.5
H12A C12 H12C 109.5
H12B C12 H12C 109.5
C11 C13 H13A 109.5
C11 C13 H13B 109.5
H13A C13 H13B 109.5
C11 C13 H13C 109.5
H13A C13 H13C 109.5
H13B C13 H13C 109.5
C11 C14 H14A 109.5
C11 C14 H14B 109.5
H14A C14 H14B 109.5
C11 C14 H14C 109.5
H14A C14 H14C 109.5
H14B C14 H14C 109.5
N6 C15 N5 104.4(4)
N6 C15 Ca 142.3(3)
N5 C15 Ca 113.2(3)
C17 C16 N5 108.5(4)
C17 C16 H16 125.7
N5 C16 H16 125.7
C16 C17 N6 106.4(4)
C16 C17 H17 126.8
N6 C17 H17 126.8
N6 C18 C20 108.5(5)
N6 C18 C19 109.4(4)
C20 C18 C19 109.9(6)
N6 C18 C21 108.5(5)
C20 C18 C21 110.6(5)
C19 C18 C21 110.0(5)
C18 C19 H19A 109.5
C18 C19 H19B 109.5
H19A C19 H19B 109.5
C18 C19 H19C 109.5
H19A C19 H19C 109.5
H19B C19 H19C 109.5
C18 C20 H20A 109.5
C18 C20 H20B 109.5
H20A C20 H20B 109.5
C18 C20 H20C 109.5
H20A C20 H20C 109.5
H20B C20 H20C 109.5
C18 C21 H21A 109.5
C18 C21 H21B 109.5
H21A C21 H21B 109.5
C18 C21 H21C 109.5
H21A C21 H21C 109.5
H21B C21 H21C 109.5
O1 C22 C23 102.6(6)
O1 C22 H22A 111.2
C23 C22 H22A 111.2
O1 C22 H22B 111.2
C23 C22 H22B 111.2
H22A C22 H22B 109.2
C24 C23 C22 98.3(11)
C24 C23 H23A 112.1
C22 C23 H23A 112.1
C24 C23 H23B 112.1
C22 C23 H23B 112.1
H23A C23 H23B 109.7
C23 C24 C25 102.0(11)
C23 C24 H24A 111.4
C25 C24 H24A 111.4
C23 C24 H24B 111.4
C25 C24 H24B 111.4
H24A C24 H24B 109.2
O1 C25 C24 105.1(6)
O1 C25 H25A 110.7
C24 C25 H25A 110.7
O1 C25 H25B 110.7
C24 C25 H25B 110.7
H25A C25 H25B 108.8
C2S C1S C6S 120
C2S C1S C7S 114.8(10)
C6S C1S C7S 125.2(10)
C3S C2S C1S 120
C3S C2S H2S 120
C1S C2S H2S 120
C2S C3S C4S 120
C2S C3S H3S 120
C4S C3S H3S 120
C5S C4S C3S 120
C5S C4S H4S 120
C3S C4S H4S 120
C4S C5S C6S 120
C4S C5S H5S 120
C6S C5S H5S 120
C5S C6S C1S 120
C5S C6S H6S 120
C1S C6S H6S 120
C1S C7S H7S1 109.5
C1S C7S H7S2 109.5
H7S1 C7S H7S2 109.5
C1S C7S H7S3 109.5
H7S1 C7S H7S3 109.5
H7S2 C7S H7S3 109.5
C1S C7S H7S4 109.5
H7S1 C7S H7S4 141.1
H7S2 C7S H7S4 56.3
H7S3 C7S H7S4 56.3
C1S C7S H7S5 109.5
H7S1 C7S H7S5 56.3
H7S2 C7S H7S5 141.1
H7S3 C7S H7S5 56.3
H7S4 C7S H7S5 109.5
C1S C7S H7S6 109.5
H7S1 C7S H7S6 56.3
H7S2 C7S H7S6 56.3
H7S3 C7S H7S6 141.1
H7S4 C7S H7S6 109.5
H7S5 C7S H7S6 109.5
C9S C8S C13S 120
C9S C8S H8S 120
C13S C8S H8S 120
C10S C9S C8S 120
C10S C9S H9S 120
C8S C9S H9S 120
C9S C10S C11S 120
C9S C10S H10S 120
C11S C10S H10S 120
C12S C11S C10S 120
C12S C11S H11S 120
C10S C11S H11S 120
C11S C12S C13S 120
C11S C12S C14S 118.1(7)
C13S C12S C14S 121.8(7)
C12S C13S C8S 120
C12S C13S H13S 120
C8S C13S H13S 120
C12S C14S H14D 109.5
C12S C14S H14E 109.5
H14D C14S H14E 109.5
C12S C14S H14F 109.5
H14D C14S H14F 109.5
H14E C14S H14F 109.5
C12S C14S H14G 109.5
H14D C14S H14G 141.1
H14E C14S H14G 56.3
H14F C14S H14G 56.3
C12S C14S H14H 109.5
H14D C14S H14H 56.3
H14E C14S H14H 141.1
H14F C14S H14H 56.3
H14G C14S H14H 109.5
C12S C14S H14I 109.5
H14D C14S H14I 56.3
H14E C14S H14I 56.3
H14F C14S H14I 141.1
H14G C14S H14I 109.5
H14H C14S H14I 109.5
C2T C1T C6T 120
C2T C1T C7T 119.7(17)
C6T C1T C7T 120.3(17)
C1T C2T C3T 120
C1T C2T H2T 120
C3T C2T H2T 120
C4T C3T C2T 120
C4T C3T H3T 120
C2T C3T H3T 120
C5T C4T C3T 120
C5T C4T H4T 120
C3T C4T H4T 120
C4T C5T C6T 120
C4T C5T H5T 120
C6T C5T H5T 120
C5T C6T C1T 120
C5T C6T H6T 120
C1T C6T H6T 120
C1T C7T H7T1 109.5
C1T C7T H7T2 109.5
H7T1 C7T H7T2 109.5
C1T C7T H7T3 109.5
H7T1 C7T H7T3 109.5
H7T2 C7T H7T3 109.5
C1T C7T H7T4 109.5
H7T1 C7T H7T4 141.1
H7T2 C7T H7T4 56.3
H7T3 C7T H7T4 56.3
C1T C7T H7T5 109.5
H7T1 C7T H7T5 56.3
H7T2 C7T H7T5 141.1
H7T3 C7T H7T5 56.3
H7T4 C7T H7T5 109.5
C1T C7T H7T6 109.5
H7T1 C7T H7T6 56.3
H7T2 C7T H7T6 56.3
H7T3 C7T H7T6 141.1
H7T4 C7T H7T6 109.5
H7T5 C7T H7T6 109.5
C24A C23A H23C 111.7
C24A C23A H23D 111.7
H23C C23A H23D 109.5
C23A C24A H24C 111.5
C23A C24A H24D 111.5
H24C C24A H24D 109.3

loop_
_geom_bond_atom_site_label_1
_geom_bond_atom_site_label_2
_geom_bond_distance
I Ca 3.0490(9)
Ca O1 2.455(3)
Ca C8 2.510(5)
Ca C15 2.526(4)
Ca C1 2.582(5)
O1 C22 1.450(6)
O1 C25 1.450(6)
B N5 1.546(6)
B N1 1.547(6)
B N3 1.559(6)
B H0 1
N1 C1 1.369(6)
N1 C2 1.382(6)
N2 C1 1.364(6)
N2 C3 1.380(6)
N2 C4 1.481(6)
N3 C8 1.364(6)
N3 C9 1.392(6)
N4 C8 1.366(6)
N4 C10 1.385(6)
N4 C11 1.484(6)
N5 C15 1.368(6)
N5 C16 1.380(6)
N6 C15 1.363(6)
N6 C17 1.387(6)
N6 C18 1.478(7)
C2 C3 1.344(7)
C2 H2 0.95
C3 H3 0.95
C4 C6 1.519(8)
C4 C5 1.521(8)
C4 C7 1.531(7)
C5 H5A 0.98
C5 H5B 0.98
C5 H5C 0.98
C6 H6A 0.98
C6 H6B 0.98
C6 H6C 0.98
C7 H7A 0.98
C7 H7B 0.98
C7 H7C 0.98
C9 C10 1.331(7)
C9 H9 0.95
C10 H10 0.95
C11 C14 1.516(8)
C11 C13 1.520(8)
C11 C12 1.535(8)
C12 H12A 0.98
C12 H12B 0.98
C12 H12C 0.98
C13 H13A 0.98
C13 H13B 0.98
C13 H13C 0.98
C14 H14A 0.98
C14 H14B 0.98
C14 H14C 0.98
C16 C17 1.330(7)
C16 H16 0.95
C17 H17 0.95
C18 C20 1.520(9)
C18 C19 1.527(8)
C18 C21 1.527(8)
C19 H19A 0.98
C19 H19B 0.98
C19 H19C 0.98
C20 H20A 0.98
C20 H20B 0.98
C20 H20C 0.98
C21 H21A 0.98
C21 H21B 0.98
C21 H21C 0.98
C22 C23 1.607(15)
C22 H22A 0.99
C22 H22B 0.99
C23 C24 1.48(2)
C23 H23A 0.99
C23 H23B 0.99
C24 C25 1.514(14)
C24 H24A 0.99
C24 H24B 0.99
C25 H25A 0.99
C25 H25B 0.99
C1S C2S 1.39
C1S C6S 1.39
C1S C7S 1.469(14)
C2S C3S 1.39
C2S H2S 0.95
C3S C4S 1.39
C3S H3S 0.95
C4S C5S 1.39
C4S H4S 0.95
C5S C6S 1.39
C5S H5S 0.95
C6S H6S 0.95
C7S H7S1 0.98
C7S H7S2 0.98
C7S H7S3 0.98
C7S H7S4 0.98
C7S H7S5 0.98
C7S H7S6 0.98
C8S C9S 1.39
C8S C13S 1.39
C8S H8S 0.95
C9S C10S 1.39
C9S H9S 0.95
C10S C11S 1.39
C10S H10S 0.95
C11S C12S 1.39
C11S H11S 0.95
C12S C13S 1.39
C12S C14S 1.4000(10)
C13S H13S 0.95
C14S H14D 0.98
C14S H14E 0.98
C14S H14F 0.98
C14S H14G 0.98
C14S H14H 0.98
C14S H14I 0.98
C1T C2T 1.39
C1T C6T 1.39
C1T C7T 1.60(4)
C2T C3T 1.39
C2T H2T 0.95
C3T C4T 1.39
C3T H3T 0.95
C4T C5T 1.39
C4T H4T 0.95
C5T C6T 1.39
C5T H5T 0.95
C6T H6T 0.95
C7T H7T1 0.98
C7T H7T2 0.98
C7T H7T3 0.98
C7T H7T4 0.98
C7T H7T5 0.98
C7T H7T6 0.98
C23A C24A 1.61(2)
C23A H23C 0.99
C23A H23D 0.99
C24A H24C 0.99
C24A H24D 0.99
